data_1563782
loop_
_publ_author_name
'Zhong, Xia'
'Tan, Jiuqi'
'Qiao, Jianglin'
'Zhou, Yuqiao'
'Lv, Cidan'
'Su, Zhishan'
'Dong, Shunxi'
'Feng, Xiaoming'

_publ_section_title
;
 Asymmetric catalytic synthesis of spirocyclobutyl oxindoles and beyond
 via [2+2] cycloaddition and sequential transformations
;
_journal_name_full 'Chemical Science'
_journal_paper_doi 10.1039/D1SC02681J
_journal_year 2021
_chemical_absolute_configuration ad
_chemical_formula_moiety 'C35 H38 N2 O7 S'
_chemical_formula_sum 'C35 H38 N2 O7 S'
_chemical_formula_weight 630.73
_space_group_crystal_system orthorhombic
_space_group_IT_number 19
_space_group_name_Hall 'P 2ac 2ab'
_space_group_name_H-M_alt 'P 21 21 21'
_atom_sites_solution_hydrogens geom
_atom_sites_solution_primary dual
_audit_creation_method SHELXL-2018/3
_audit_update_record
;
2020-11-06 deposited with the CCDC.	2021-06-22 downloaded from the CCDC.
;
_cell_angle_alpha 90
_cell_angle_beta 90
_cell_angle_gamma 90
_cell_formula_units_Z 4
_cell_length_a 9.6132(4)
_cell_length_b 17.1589(7)
_cell_length_c 20.1048(9)
_cell_measurement_reflns_used 9908
_cell_measurement_temperature 148(2)
_cell_measurement_theta_max 80.25
_cell_measurement_theta_min 3.39
_cell_volume 3316.3(2)
_computing_cell_refinement 'Bruker SAINT'
_computing_data_collection 'Bruker APEX3'
_computing_data_reduction 'Bruker SAINT'
_computing_molecular_graphics 'Bruker SHELXTL'
_computing_publication_material 'Bruker SHELXTL'
_computing_structure_refinement 'SHELXL-2018/3 (Sheldrick, 2018)'
_computing_structure_solution 'SHELXT (Sheldrick 2008)'
_diffrn_ambient_temperature 148(2)
_diffrn_measured_fraction_theta_full 0.999
_diffrn_measured_fraction_theta_max 0.997
_diffrn_measurement_device_type 'Bruker D8 Venture Photon II'
_diffrn_measurement_method '\f and \w scans'
_diffrn_radiation_type CuK\a
_diffrn_radiation_wavelength 1.54178
_diffrn_reflns_av_R_equivalents 0.0384
_diffrn_reflns_av_unetI/netI 0.0195
_diffrn_reflns_Laue_measured_fraction_full 0.999
_diffrn_reflns_Laue_measured_fraction_max 0.997
_diffrn_reflns_limit_h_max 12
_diffrn_reflns_limit_h_min -12
_diffrn_reflns_limit_k_max 21
_diffrn_reflns_limit_k_min -21
_diffrn_reflns_limit_l_max 25
_diffrn_reflns_limit_l_min -25
_diffrn_reflns_number 86721
_diffrn_reflns_point_group_measured_fraction_full 0.999
_diffrn_reflns_point_group_measured_fraction_max 0.993
_diffrn_reflns_theta_full 67.679
_diffrn_reflns_theta_max 80.721
_diffrn_reflns_theta_min 3.386
_exptl_absorpt_coefficient_mu 1.280
_exptl_absorpt_correction_T_max 0.8946
_exptl_absorpt_correction_T_min 0.7363
_exptl_absorpt_correction_type numerical
_exptl_absorpt_process_details 'SADABS (Krause et al., 2015)'
_exptl_crystal_colour colourless
_exptl_crystal_density_diffrn 1.263
_exptl_crystal_description block
_exptl_crystal_F_000 1336
_exptl_crystal_recrystallization_method 'Re-crystallisation from solvent: EtOAc, Hexane'
_exptl_crystal_size_max 0.298
_exptl_crystal_size_mid 0.219
_exptl_crystal_size_min 0.131
_refine_diff_density_max 0.228
_refine_diff_density_min -0.284
_refine_diff_density_rms 0.038
_refine_ls_abs_structure_details
; 
 Flack x determined using 3060 quotients [(I+)-(I-)]/[(I+)+(I-)] 
 (Parsons, Flack and Wagner, Acta Cryst. B69 (2013) 249-259). 
;
_refine_ls_abs_structure_Flack 0.014(3)
_refine_ls_extinction_method none
_refine_ls_goodness_of_fit_ref 1.058
_refine_ls_hydrogen_treatment constr
_refine_ls_matrix_type full
_refine_ls_number_parameters 413
_refine_ls_number_reflns 7224
_refine_ls_number_restraints 0
_refine_ls_restrained_S_all 1.058
_refine_ls_R_factor_all 0.0284
_refine_ls_R_factor_gt 0.0275
_refine_ls_shift/su_max 0.001
_refine_ls_shift/su_mean 0.000
_refine_ls_structure_factor_coef Fsqd
_refine_ls_weighting_details 'w=1/[\s^2^(Fo^2^)+(0.0372P)^2^+0.5823P] where P=(Fo^2^+2Fc^2^)/3'
_refine_ls_weighting_scheme calc
_refine_ls_wR_factor_gt 0.0699
_refine_ls_wR_factor_ref 0.0710
_reflns_Friedel_coverage 0.779
_reflns_Friedel_fraction_full 1.000
_reflns_Friedel_fraction_max 0.988
_reflns_number_gt 7063
_reflns_number_total 7224
_reflns_threshold_expression 'I > 2\s(I)'
_cod_data_source_file d1sc02681j2.cif
_cod_data_source_block zhx024
_cod_database_code 1563782
_shelx_shelxl_version_number 2018/3
_shelx_space_group_comment
; 
The symmetry employed for this shelxl refinement is uniquely defined 
by the following loop, which should always be used as a source of 
symmetry information in preference to the above space-group names. 
They are only intended as comments. 
;
_shelx_estimated_absorpt_t_min 0.702
_shelx_estimated_absorpt_t_max 0.850

loop_
_space_group_symop_operation_xyz
'x, y, z'
'-x+1/2, -y, z+1/2'
'-x, y+1/2, -z+1/2'
'x+1/2, -y+1/2, -z'

loop_
_atom_site_label
_atom_site_type_symbol
_atom_site_fract_x
_atom_site_fract_y
_atom_site_fract_z
_atom_site_U_iso_or_equiv
_atom_site_adp_type
_atom_site_occupancy
_atom_site_site_symmetry_order
_atom_site_calc_flag
_atom_site_refinement_flags_posn
_atom_site_refinement_flags_adp
_atom_site_refinement_flags_occupancy
_atom_site_disorder_assembly
_atom_site_disorder_group
S S 0.81769(4) 0.42045(2) 0.27164(2) 0.02782(9) Uani 1 1 d . . . . .
O1 O 0.90696(13) 0.42531(8) 0.21507(7) 0.0371(3) Uani 1 1 d . . . . .
O2 O 0.82497(15) 0.47754(7) 0.32335(7) 0.0341(3) Uani 1 1 d . . . . .
O3 O 0.80034(12) 0.33061(7) 0.58403(6) 0.0275(2) Uani 1 1 d . . . . .
O4 O 0.96435(12) 0.24575(7) 0.54784(6) 0.0294(2) Uani 1 1 d . . . . .
O6 O 0.60903(12) 0.44417(7) 0.44966(7) 0.0321(3) Uani 1 1 d . . . . .
O7 O 0.87822(15) 0.62716(7) 0.49818(8) 0.0431(3) Uani 1 1 d . . . . .
O8 O 0.65837(14) 0.59124(7) 0.47404(8) 0.0430(3) Uani 1 1 d . . . . .
N1 N 0.85207(15) 0.33538(8) 0.30760(7) 0.0269(3) Uani 1 1 d . . . . .
N2 N 0.82724(14) 0.50184(8) 0.46856(7) 0.0250(3) Uani 1 1 d . . . . .
C1 C 0.64413(17) 0.41803(10) 0.24274(8) 0.0278(3) Uani 1 1 d . . . . .
C2 C 0.53551(19) 0.43997(11) 0.28433(9) 0.0334(4) Uani 1 1 d . . . . .
H2 H 0.552922 0.453467 0.329398 0.040 Uiso 1 1 calc R U . . .
C3 C 0.4013(2) 0.44185(12) 0.25907(11) 0.0384(4) Uani 1 1 d . . . . .
H3 H 0.326354 0.455457 0.287597 0.046 Uiso 1 1 calc R U . . .
C4 C 0.3741(2) 0.42416(12) 0.19260(11) 0.0381(4) Uani 1 1 d . . . . .
C5 C 0.4850(2) 0.40170(11) 0.15246(10) 0.0372(4) Uani 1 1 d . . . . .
H5 H 0.467940 0.388504 0.107301 0.045 Uiso 1 1 calc R U . . .
C6 C 0.6192(2) 0.39814(10) 0.17678(9) 0.0323(4) Uani 1 1 d . . . . .
H6 H 0.693597 0.382287 0.148765 0.039 Uiso 1 1 calc R U . . .
C7 C 0.2307(2) 0.43176(18) 0.16372(15) 0.0597(7) Uani 1 1 d . . . . .
H7A H 0.200946 0.381313 0.145820 0.089 Uiso 1 1 calc R U . . .
H7B H 0.231744 0.470542 0.127939 0.089 Uiso 1 1 calc R U . . .
H7C H 0.165816 0.448365 0.198537 0.089 Uiso 1 1 calc R U . . .
C11 C 0.86290(19) 0.26949(10) 0.26273(8) 0.0301(3) Uani 1 1 d . . . . .
C12 C 0.9919(2) 0.25233(14) 0.23557(9) 0.0431(5) Uani 1 1 d . . . . .
H12 H 1.069550 0.285154 0.243838 0.052 Uiso 1 1 calc R U . . .
C13 C 1.0057(3) 0.18596(18) 0.19580(11) 0.0626(8) Uani 1 1 d . . . . .
H13 H 1.093543 0.173563 0.176889 0.075 Uiso 1 1 calc R U . . .
C14 C 0.8928(4) 0.13827(15) 0.18381(11) 0.0640(8) Uani 1 1 d . . . . .
H14 H 0.903363 0.092700 0.157455 0.077 Uiso 1 1 calc R U . . .
C15 C 0.7661(3) 0.15682(13) 0.20994(11) 0.0539(6) Uani 1 1 d . . . . .
H15 H 0.688527 0.124000 0.201347 0.065 Uiso 1 1 calc R U . . .
C16 C 0.7487(2) 0.22313(12) 0.24900(10) 0.0395(4) Uani 1 1 d . . . . .
H16 H 0.659530 0.236361 0.266001 0.047 Uiso 1 1 calc R U . . .
C21 C 0.85894(19) 0.34241(10) 0.65117(8) 0.0304(4) Uani 1 1 d . . . . .
C22 C 0.8666(2) 0.26480(11) 0.68787(9) 0.0361(4) Uani 1 1 d . . . . .
H22A H 0.776708 0.238147 0.684674 0.054 Uiso 1 1 calc R U . . .
H22B H 0.889049 0.274139 0.734744 0.054 Uiso 1 1 calc R U . . .
H22C H 0.939042 0.232223 0.667775 0.054 Uiso 1 1 calc R U . . .
C23 C 0.9991(2) 0.38255(11) 0.64442(10) 0.0391(4) Uani 1 1 d . . . . .
H23A H 0.989049 0.429190 0.616700 0.059 Uiso 1 1 calc R U . . .
H23B H 1.065676 0.346792 0.623633 0.059 Uiso 1 1 calc R U . . .
H23C H 1.033056 0.397553 0.688563 0.059 Uiso 1 1 calc R U . . .
C24 C 0.7509(2) 0.39548(13) 0.68271(10) 0.0431(5) Uani 1 1 d . . . . .
H24A H 0.659734 0.369957 0.681535 0.065 Uiso 1 1 calc R U . . .
H24B H 0.746464 0.444616 0.657953 0.065 Uiso 1 1 calc R U . . .
H24C H 0.776835 0.406084 0.728972 0.065 Uiso 1 1 calc R U . . .
C25 C 0.86342(16) 0.28547(8) 0.53882(8) 0.0228(3) Uani 1 1 d . . . . .
C26 C 0.78545(16) 0.29496(8) 0.47464(8) 0.0225(3) Uani 1 1 d . . . . .
H26 H 0.683168 0.293264 0.483590 0.027 Uiso 1 1 calc R U . . .
C27 C 0.81740(17) 0.24874(9) 0.41227(8) 0.0247(3) Uani 1 1 d . . . . .
C28 C 0.78078(17) 0.32057(9) 0.37094(8) 0.0242(3) Uani 1 1 d . . . . .
H28 H 0.677839 0.322854 0.364050 0.029 Uiso 1 1 calc R U . . .
C29 C 0.82119(17) 0.37041(9) 0.43323(8) 0.0234(3) Uani 1 1 d . . . . .
C30 C 0.73362(17) 0.44130(9) 0.45025(8) 0.0251(3) Uani 1 1 d . . . . .
C31 C 0.79283(17) 0.57974(10) 0.48163(8) 0.0276(3) Uani 1 1 d . . . . .
C32 C 0.5983(2) 0.67015(11) 0.47996(12) 0.0426(5) Uani 1 1 d . . . . .
C33 C 0.6136(3) 0.70026(14) 0.54991(14) 0.0552(6) Uani 1 1 d . . . . .
H33A H 0.711885 0.710953 0.559043 0.083 Uiso 1 1 calc R U . . .
H33B H 0.579162 0.661067 0.581310 0.083 Uiso 1 1 calc R U . . .
H33C H 0.559643 0.748371 0.554912 0.083 Uiso 1 1 calc R U . . .
C34 C 0.6641(4) 0.72282(18) 0.42896(17) 0.0753(9) Uani 1 1 d . . . . .
H34A H 0.762238 0.730974 0.440176 0.113 Uiso 1 1 calc R U . . .
H34B H 0.615675 0.773079 0.428618 0.113 Uiso 1 1 calc R U . . .
H34C H 0.657210 0.698689 0.384906 0.113 Uiso 1 1 calc R U . . .
C35 C 0.4458(3) 0.65459(17) 0.4656(2) 0.0810(11) Uani 1 1 d . . . . .
H35A H 0.409821 0.616533 0.497578 0.122 Uiso 1 1 calc R U . . .
H35B H 0.436036 0.633895 0.420381 0.122 Uiso 1 1 calc R U . . .
H35C H 0.393208 0.703289 0.469463 0.122 Uiso 1 1 calc R U . . .
C36 C 0.8739(2) 0.17984(10) 0.40207(9) 0.0329(4) Uani 1 1 d . . . . .
H36A H 0.903511 0.149155 0.438775 0.039 Uiso 1 1 calc R U . . .
H36B H 0.885096 0.160823 0.358018 0.039 Uiso 1 1 calc R U . . .
C41 C 0.96802(17) 0.39819(9) 0.43916(8) 0.0235(3) Uani 1 1 d . . . . .
C42 C 1.09192(18) 0.36046(10) 0.42592(8) 0.0275(3) Uani 1 1 d . . . . .
H42 H 1.092024 0.308186 0.410346 0.033 Uiso 1 1 calc R U . . .
C43 C 1.21665(18) 0.40009(10) 0.43572(9) 0.0303(3) Uani 1 1 d . . . . .
H43 H 1.302580 0.374920 0.426604 0.036 Uiso 1 1 calc R U . . .
C44 C 1.21558(18) 0.47632(11) 0.45879(10) 0.0319(4) Uani 1 1 d . . . . .
H44 H 1.301394 0.502495 0.465877 0.038 Uiso 1 1 calc R U . . .
C45 C 1.09116(18) 0.51537(10) 0.47179(9) 0.0298(3) Uani 1 1 d . . . . .
H45 H 1.090982 0.567634 0.487372 0.036 Uiso 1 1 calc R U . . .
C46 C 0.96790(17) 0.47539(9) 0.46123(8) 0.0241(3) Uani 1 1 d . . . . .

loop_
_atom_site_aniso_label
_atom_site_aniso_U_11
_atom_site_aniso_U_22
_atom_site_aniso_U_33
_atom_site_aniso_U_23
_atom_site_aniso_U_13
_atom_site_aniso_U_12
S 0.02485(17) 0.02581(18) 0.03279(18) 0.00650(15) 0.00080(15) 0.00077(15)
O1 0.0286(6) 0.0419(7) 0.0409(7) 0.0151(6) 0.0064(5) 0.0019(5)
O2 0.0383(7) 0.0243(5) 0.0395(6) 0.0043(5) -0.0061(6) -0.0015(5)
O3 0.0274(6) 0.0269(5) 0.0281(6) -0.0058(4) -0.0009(5) 0.0038(5)
O4 0.0253(5) 0.0284(6) 0.0346(6) -0.0002(5) 0.0010(5) 0.0054(5)
O6 0.0220(6) 0.0263(6) 0.0479(7) -0.0059(5) 0.0012(5) 0.0024(5)
O7 0.0329(7) 0.0244(6) 0.0721(10) -0.0122(6) -0.0086(7) 0.0007(5)
O8 0.0305(7) 0.0224(6) 0.0760(10) -0.0149(6) -0.0106(6) 0.0069(5)
N1 0.0277(7) 0.0252(6) 0.0280(7) 0.0025(5) 0.0035(5) 0.0031(5)
N2 0.0239(6) 0.0186(6) 0.0326(7) -0.0021(5) -0.0018(6) 0.0010(5)
C1 0.0254(7) 0.0231(7) 0.0347(8) 0.0058(6) 0.0012(6) 0.0018(6)
C2 0.0323(8) 0.0315(8) 0.0365(9) 0.0075(7) 0.0036(7) 0.0057(7)
C3 0.0287(8) 0.0364(9) 0.0503(11) 0.0121(8) 0.0084(8) 0.0031(7)
C4 0.0288(8) 0.0331(9) 0.0524(11) 0.0108(8) -0.0028(8) -0.0057(8)
C5 0.0370(9) 0.0319(9) 0.0428(9) 0.0000(7) -0.0045(8) -0.0073(7)
C6 0.0322(9) 0.0280(8) 0.0366(9) -0.0005(7) 0.0027(7) 0.0007(7)
C7 0.0307(10) 0.0728(16) 0.0755(17) 0.0143(14) -0.0098(10) -0.0066(11)
C11 0.0373(9) 0.0283(8) 0.0247(7) 0.0027(6) 0.0030(6) 0.0095(7)
C12 0.0422(10) 0.0530(12) 0.0341(9) 0.0071(9) 0.0082(8) 0.0197(9)
C13 0.0785(19) 0.0727(17) 0.0367(11) 0.0031(11) 0.0180(12) 0.0423(16)
C14 0.112(2) 0.0478(13) 0.0324(10) -0.0071(9) 0.0091(13) 0.0277(15)
C15 0.0872(18) 0.0378(10) 0.0366(10) -0.0083(9) 0.0015(11) 0.0005(12)
C16 0.0503(11) 0.0332(9) 0.0348(9) -0.0040(7) 0.0048(8) 0.0007(9)
C21 0.0356(9) 0.0277(8) 0.0278(8) -0.0065(6) -0.0033(7) -0.0017(7)
C22 0.0403(10) 0.0361(9) 0.0320(8) 0.0008(7) -0.0005(7) -0.0024(8)
C23 0.0401(11) 0.0323(9) 0.0450(10) -0.0047(8) -0.0074(8) -0.0080(8)
C24 0.0484(11) 0.0412(10) 0.0396(10) -0.0154(8) 0.0027(9) 0.0064(9)
C25 0.0216(7) 0.0178(6) 0.0291(7) 0.0004(5) 0.0029(6) -0.0027(6)
C26 0.0221(7) 0.0182(6) 0.0272(7) -0.0015(6) 0.0020(6) -0.0004(5)
C27 0.0263(7) 0.0211(7) 0.0267(7) -0.0014(5) 0.0014(6) -0.0023(6)
C28 0.0249(7) 0.0200(7) 0.0276(7) -0.0006(6) 0.0018(6) 0.0009(6)
C29 0.0216(7) 0.0188(6) 0.0299(7) -0.0006(6) 0.0007(6) 0.0015(6)
C30 0.0259(7) 0.0195(7) 0.0300(8) -0.0015(6) -0.0001(6) 0.0013(6)
C31 0.0301(8) 0.0202(7) 0.0323(8) -0.0021(6) -0.0030(6) 0.0026(6)
C32 0.0376(10) 0.0225(8) 0.0678(13) -0.0112(8) -0.0106(10) 0.0109(7)
C33 0.0495(13) 0.0451(12) 0.0711(15) -0.0191(11) 0.0051(12) 0.0096(10)
C34 0.087(2) 0.0566(15) 0.0818(19) 0.0227(14) -0.0029(17) 0.0326(15)
C35 0.0431(13) 0.0527(15) 0.147(3) -0.0414(18) -0.0305(17) 0.0208(11)
C36 0.0431(9) 0.0239(8) 0.0316(8) -0.0001(6) 0.0037(8) 0.0033(7)
C41 0.0239(7) 0.0206(7) 0.0259(7) 0.0030(6) -0.0008(6) 0.0003(6)
C42 0.0261(8) 0.0237(7) 0.0326(8) 0.0028(6) 0.0025(6) 0.0027(6)
C43 0.0228(8) 0.0303(8) 0.0378(9) 0.0061(7) 0.0021(6) 0.0036(6)
C44 0.0242(8) 0.0325(8) 0.0389(9) 0.0037(7) -0.0017(7) -0.0042(7)
C45 0.0290(8) 0.0237(8) 0.0366(8) 0.0005(6) -0.0025(7) -0.0027(6)
C46 0.0239(7) 0.0210(7) 0.0273(7) 0.0026(6) -0.0005(6) 0.0023(6)

loop_
_atom_type_symbol
_atom_type_description
_atom_type_scat_dispersion_real
_atom_type_scat_dispersion_imag
_atom_type_scat_source
C C 0.0181 0.0091 'International Tables Vol C Tables 4.2.6.8 and 6.1.1.4'
H H 0.0000 0.0000 'International Tables Vol C Tables 4.2.6.8 and 6.1.1.4'
N N 0.0311 0.0180 'International Tables Vol C Tables 4.2.6.8 and 6.1.1.4'
O O 0.0492 0.0322 'International Tables Vol C Tables 4.2.6.8 and 6.1.1.4'
S S 0.3331 0.5567 'International Tables Vol C Tables 4.2.6.8 and 6.1.1.4'

loop_
_geom_angle_atom_site_label_1
_geom_angle_atom_site_label_2
_geom_angle_atom_site_label_3
_geom_angle
_geom_angle_site_symmetry_1
_geom_angle_site_symmetry_3
_geom_angle_publ_flag
O1 S O2 120.66(9) . . ?
O1 S N1 106.16(8) . . ?
O2 S N1 106.01(7) . . ?
O1 S C1 107.88(8) . . ?
O2 S C1 107.54(8) . . ?
N1 S C1 108.07(8) . . ?
C25 O3 C21 121.80(13) . . ?
C31 O8 C32 120.80(14) . . ?
C11 N1 C28 115.98(13) . . ?
C11 N1 S 115.37(11) . . ?
C28 N1 S 115.87(11) . . ?
C31 N2 C30 126.54(14) . . ?
C31 N2 C46 122.92(13) . . ?
C30 N2 C46 109.81(13) . . ?
C2 C1 C6 120.74(16) . . ?
C2 C1 S 120.34(14) . . ?
C6 C1 S 118.83(13) . . ?
C3 C2 C1 119.00(18) . . ?
C2 C3 C4 121.33(18) . . ?
C5 C4 C3 118.21(18) . . ?
C5 C4 C7 120.2(2) . . ?
C3 C4 C7 121.6(2) . . ?
C6 C5 C4 121.50(18) . . ?
C5 C6 C1 119.19(17) . . ?
C16 C11 C12 120.60(18) . . ?
C16 C11 N1 121.02(16) . . ?
C12 C11 N1 118.34(18) . . ?
C11 C12 C13 118.9(2) . . ?
C14 C13 C12 120.5(2) . . ?
C15 C14 C13 119.8(2) . . ?
C14 C15 C16 121.0(3) . . ?
C11 C16 C15 119.1(2) . . ?
O3 C21 C23 108.59(14) . . ?
O3 C21 C24 101.70(14) . . ?
C23 C21 C24 111.83(16) . . ?
O3 C21 C22 109.95(13) . . ?
C23 C21 C22 113.35(16) . . ?
C24 C21 C22 110.77(16) . . ?
O4 C25 O3 126.32(15) . . ?
O4 C25 C26 126.55(14) . . ?
O3 C25 C26 107.13(12) . . ?
C25 C26 C27 123.60(13) . . ?
C25 C26 C29 115.72(12) . . ?
C27 C26 C29 87.06(11) . . ?
C36 C27 C26 133.02(16) . . ?
C36 C27 C28 137.27(15) . . ?
C26 C27 C28 88.92(11) . . ?
N1 C28 C27 120.26(13) . . ?
N1 C28 C29 118.91(13) . . ?
C27 C28 C29 87.04(11) . . ?
C41 C29 C30 104.49(13) . . ?
C41 C29 C28 118.19(13) . . ?
C30 C29 C28 118.71(14) . . ?
C41 C29 C26 115.18(13) . . ?
C30 C29 C26 114.70(13) . . ?
C28 C29 C26 85.39(11) . . ?
O6 C30 N2 127.20(15) . . ?
O6 C30 C29 125.78(15) . . ?
N2 C30 C29 107.00(13) . . ?
O7 C31 O8 126.92(16) . . ?
O7 C31 N2 122.41(15) . . ?
O8 C31 N2 110.66(14) . . ?
O8 C32 C33 110.59(18) . . ?
O8 C32 C34 109.3(2) . . ?
C33 C32 C34 112.9(2) . . ?
O8 C32 C35 101.59(16) . . ?
C33 C32 C35 109.4(2) . . ?
C34 C32 C35 112.4(3) . . ?
C42 C41 C46 120.41(15) . . ?
C42 C41 C29 130.50(14) . . ?
C46 C41 C29 109.09(14) . . ?
C41 C42 C43 119.09(15) . . ?
C44 C43 C42 120.08(16) . . ?
C43 C44 C45 121.42(16) . . ?
C46 C45 C44 117.81(15) . . ?
C45 C46 C41 121.16(15) . . ?
C45 C46 N2 129.35(14) . . ?
C41 C46 N2 109.48(14) . . ?

loop_
_geom_bond_atom_site_label_1
_geom_bond_atom_site_label_2
_geom_bond_distance
_geom_bond_site_symmetry_2
_geom_bond_publ_flag
S O1 1.4273(13) . ?
S O2 1.4300(14) . ?
S N1 1.6621(14) . ?
S C1 1.7673(17) . ?
O3 C25 1.3393(19) . ?
O3 C21 1.477(2) . ?
O4 C25 1.199(2) . ?
O6 C30 1.199(2) . ?
O7 C31 1.203(2) . ?
O8 C31 1.316(2) . ?
O8 C32 1.477(2) . ?
N1 C11 1.450(2) . ?
N1 C28 1.468(2) . ?
N2 C31 1.402(2) . ?
N2 C30 1.423(2) . ?
N2 C46 1.434(2) . ?
C1 C2 1.390(2) . ?
C1 C6 1.390(2) . ?
C2 C3 1.387(3) . ?
C3 C4 1.395(3) . ?
C4 C5 1.391(3) . ?
C4 C7 1.502(3) . ?
C5 C6 1.381(3) . ?
C11 C16 1.384(3) . ?
C11 C12 1.386(3) . ?
C12 C13 1.398(3) . ?
C13 C14 1.380(5) . ?
C14 C15 1.365(4) . ?
C15 C16 1.393(3) . ?
C21 C23 1.520(3) . ?
C21 C24 1.520(3) . ?
C21 C22 1.524(3) . ?
C25 C26 1.501(2) . ?
C26 C27 1.515(2) . ?
C26 C29 1.577(2) . ?
C27 C36 1.317(2) . ?
C27 C28 1.528(2) . ?
C28 C29 1.566(2) . ?
C29 C41 1.494(2) . ?
C29 C30 1.518(2) . ?
C32 C33 1.505(3) . ?
C32 C34 1.506(4) . ?
C32 C35 1.518(3) . ?
C41 C42 1.382(2) . ?
C41 C46 1.397(2) . ?
C42 C43 1.392(2) . ?
C43 C44 1.388(3) . ?
C44 C45 1.396(3) . ?
C45 C46 1.385(2) . ?

loop_
_geom_torsion_atom_site_label_1
_geom_torsion_atom_site_label_2
_geom_torsion_atom_site_label_3
_geom_torsion_atom_site_label_4
_geom_torsion
_geom_torsion_site_symmetry_1
_geom_torsion_site_symmetry_2
_geom_torsion_site_symmetry_3
_geom_torsion_site_symmetry_4
_geom_torsion_publ_flag
O1 S N1 C11 -45.10(14) . . . . ?
O2 S N1 C11 -174.54(12) . . . . ?
C1 S N1 C11 70.41(14) . . . . ?
O1 S N1 C28 174.65(12) . . . . ?
O2 S N1 C28 45.20(13) . . . . ?
C1 S N1 C28 -69.84(13) . . . . ?
O1 S C1 C2 -157.79(14) . . . . ?
O2 S C1 C2 -26.20(16) . . . . ?
N1 S C1 C2 87.83(15) . . . . ?
O1 S C1 C6 18.59(16) . . . . ?
O2 S C1 C6 150.18(13) . . . . ?
N1 S C1 C6 -95.78(14) . . . . ?
C6 C1 C2 C3 -0.1(3) . . . . ?
S C1 C2 C3 176.25(14) . . . . ?
C1 C2 C3 C4 -1.7(3) . . . . ?
C2 C3 C4 C5 2.3(3) . . . . ?
C2 C3 C4 C7 -175.5(2) . . . . ?
C3 C4 C5 C6 -1.2(3) . . . . ?
C7 C4 C5 C6 176.6(2) . . . . ?
C4 C5 C6 C1 -0.5(3) . . . . ?
C2 C1 C6 C5 1.1(3) . . . . ?
S C1 C6 C5 -175.24(14) . . . . ?
C28 N1 C11 C16 47.3(2) . . . . ?
S N1 C11 C16 -92.93(18) . . . . ?
C28 N1 C11 C12 -130.55(16) . . . . ?
S N1 C11 C12 89.25(17) . . . . ?
C16 C11 C12 C13 -2.1(3) . . . . ?
N1 C11 C12 C13 175.76(17) . . . . ?
C11 C12 C13 C14 0.0(3) . . . . ?
C12 C13 C14 C15 1.2(4) . . . . ?
C13 C14 C15 C16 -0.4(4) . . . . ?
C12 C11 C16 C15 2.9(3) . . . . ?
N1 C11 C16 C15 -174.86(17) . . . . ?
C14 C15 C16 C11 -1.7(3) . . . . ?
C25 O3 C21 C23 62.81(19) . . . . ?
C25 O3 C21 C24 -179.14(15) . . . . ?
C25 O3 C21 C22 -61.7(2) . . . . ?
C21 O3 C25 O4 6.1(2) . . . . ?
C21 O3 C25 C26 -173.04(13) . . . . ?
O4 C25 C26 C27 5.7(2) . . . . ?
O3 C25 C26 C27 -175.17(13) . . . . ?
O4 C25 C26 C29 -98.87(18) . . . . ?
O3 C25 C26 C29 80.25(16) . . . . ?
C25 C26 C27 C36 26.1(3) . . . . ?
C29 C26 C27 C36 145.2(2) . . . . ?
C25 C26 C27 C28 -144.81(15) . . . . ?
C29 C26 C27 C28 -25.63(12) . . . . ?
C11 N1 C28 C27 47.2(2) . . . . ?
S N1 C28 C27 -172.83(12) . . . . ?
C11 N1 C28 C29 151.87(14) . . . . ?
S N1 C28 C29 -68.12(17) . . . . ?
C36 C27 C28 N1 -22.3(3) . . . . ?
C26 C27 C28 N1 147.86(14) . . . . ?
C36 C27 C28 C29 -144.3(2) . . . . ?
C26 C27 C28 C29 25.84(12) . . . . ?
N1 C28 C29 C41 -31.9(2) . . . . ?
C27 C28 C29 C41 91.34(15) . . . . ?
N1 C28 C29 C30 96.24(17) . . . . ?
C27 C28 C29 C30 -140.54(15) . . . . ?
N1 C28 C29 C26 -148.05(14) . . . . ?
C27 C28 C29 C26 -24.83(11) . . . . ?
C25 C26 C29 C41 32.16(18) . . . . ?
C27 C26 C29 C41 -94.02(14) . . . . ?
C25 C26 C29 C30 -89.21(17) . . . . ?
C27 C26 C29 C30 144.61(14) . . . . ?
C25 C26 C29 C28 151.23(13) . . . . ?
C27 C26 C29 C28 25.05(11) . . . . ?
C31 N2 C30 O6 -8.5(3) . . . . ?
C46 N2 C30 O6 -178.89(18) . . . . ?
C31 N2 C30 C29 173.15(15) . . . . ?
C46 N2 C30 C29 2.76(18) . . . . ?
C41 C29 C30 O6 177.98(17) . . . . ?
C28 C29 C30 O6 43.7(2) . . . . ?
C26 C29 C30 O6 -55.0(2) . . . . ?
C41 C29 C30 N2 -3.64(17) . . . . ?
C28 C29 C30 N2 -137.89(14) . . . . ?
C26 C29 C30 N2 123.42(14) . . . . ?
C32 O8 C31 O7 5.7(3) . . . . ?
C32 O8 C31 N2 -175.21(17) . . . . ?
C30 N2 C31 O7 178.47(18) . . . . ?
C46 N2 C31 O7 -12.3(3) . . . . ?
C30 N2 C31 O8 -0.7(2) . . . . ?
C46 N2 C31 O8 168.53(15) . . . . ?
C31 O8 C32 C33 -65.6(3) . . . . ?
C31 O8 C32 C34 59.4(3) . . . . ?
C31 O8 C32 C35 178.3(2) . . . . ?
C30 C29 C41 C42 -175.91(16) . . . . ?
C28 C29 C41 C42 -41.4(2) . . . . ?
C26 C29 C41 C42 57.3(2) . . . . ?
C30 C29 C41 C46 3.30(17) . . . . ?
C28 C29 C41 C46 137.84(14) . . . . ?
C26 C29 C41 C46 -123.46(14) . . . . ?
C46 C41 C42 C43 0.8(2) . . . . ?
C29 C41 C42 C43 179.98(16) . . . . ?
C41 C42 C43 C44 0.3(3) . . . . ?
C42 C43 C44 C45 -0.9(3) . . . . ?
C43 C44 C45 C46 0.3(3) . . . . ?
C44 C45 C46 C41 0.9(2) . . . . ?
C44 C45 C46 N2 -177.93(17) . . . . ?
C42 C41 C46 C45 -1.4(2) . . . . ?
C29 C41 C46 C45 179.25(15) . . . . ?
C42 C41 C46 N2 177.55(14) . . . . ?
C29 C41 C46 N2 -1.75(18) . . . . ?
C31 N2 C46 C45 7.4(3) . . . . ?
C30 N2 C46 C45 178.22(17) . . . . ?
C31 N2 C46 C41 -171.49(14) . . . . ?
C30 N2 C46 C41 -0.68(18) . . . . ?
